data_4061639
loop_
_publ_author_name
'Wiliam J. Evans'

_publ_section_title
;
Synthesis and Structure of the Tetramethylcyclopentadienyl
Uranium Metallocenes, (C5Me4H)2UMe2, (C5Me4H)2UMeCl,
[(C5Me4H)2U][(&#x00B5;-Ph)2BPh2], and [(C5Me4)SiMe2(CH2CH=CH2)]2UI(THF)
;
_journal_name_full Organometallics
_journal_paper_doi 10.1021/om050462r
_journal_year 2005
_chemical_formula_sum 'C49 H54 B U'
_chemical_formula_weight 891.76
_space_group_IT_number 14
_symmetry_cell_setting monoclinic
_symmetry_space_group_name_Hall '-P 2ybc'
_symmetry_space_group_name_H-M 'P 1 21/c 1'
_cell_angle_alpha 90.00
_cell_angle_beta 99.917(2)
_cell_angle_gamma 90.00
_cell_formula_units_Z 4
_cell_length_a 9.9966(13)
_cell_length_b 16.700(2)
_cell_length_c 23.666(3)
_cell_measurement_temperature 163(2)
_cell_volume 3891.9(9)
_diffrn_ambient_temperature 163(2)
_exptl_crystal_density_diffrn 1.522
_cod_depositor_comments
;
The following automatic conversions were performed:
'_symmetry_cell_setting' value 'Monoclinic' changed to 'monoclinic'
according to '/home/saulius/struct/CIF-dictionaries/cif_core.dic'
dictionary named 'cif_core.dic' version 2.4.1 from 2010-06-29.

Automatic conversion script
Id: cif_fix_enum 1527 2010-12-29 10:47:43Z saulius 
;
_cod_original_sg_symbol_H-M 'P 21/c'
_cod_database_code 4061639

loop_
_symmetry_equiv_pos_as_xyz
'x, y, z'
'-x, y+1/2, -z+1/2'
'-x, -y, -z'
'x, -y-1/2, z-1/2'

loop_
_atom_site_label
_atom_site_type_symbol
_atom_site_fract_x
_atom_site_fract_y
_atom_site_fract_z
_atom_site_U_iso_or_equiv
_atom_site_adp_type
_atom_site_occupancy
_atom_site_symmetry_multiplicity
_atom_site_calc_flag
_atom_site_refinement_flags
_atom_site_disorder_assembly
_atom_site_disorder_group
U1 U 0.120937(12) 0.750008(11) 0.099701(5) 0.01499(4) Uani 1 1 d . . .
B1 B -0.0428(4) 0.5801(3) 0.1822(2) 0.0181(9) Uani 1 1 d . . .
C1 C 0.3921(4) 0.7774(2) 0.1003(2) 0.0215(9) Uani 1 1 d . . .
C2 C 0.4073(4) 0.7049(2) 0.13246(19) 0.0211(9) Uani 1 1 d . . .
C3 C 0.3510(4) 0.6424(2) 0.09537(18) 0.0207(9) Uani 1 1 d . . .
C4 C 0.3058(4) 0.6745(2) 0.03998(18) 0.0213(8) Uani 1 1 d . . .
C5 C 0.3322(4) 0.7582(3) 0.04324(18) 0.0224(8) Uani 1 1 d . . .
H5A H 0.3129 0.7950 0.0123 0.027 Uiso 1 1 calc R . .
C6 C 0.4373(4) 0.8589(3) 0.1233(2) 0.0299(10) Uani 1 1 d . . .
H6A H 0.4559 0.8928 0.0918 0.045 Uiso 1 1 calc R . .
H6B H 0.5199 0.8535 0.1521 0.045 Uiso 1 1 calc R . .
H6C H 0.3654 0.8833 0.1409 0.045 Uiso 1 1 calc R . .
C7 C 0.4968(4) 0.6927(3) 0.18964(19) 0.0273(10) Uani 1 1 d . . .
H7A H 0.4490 0.6599 0.2141 0.041 Uiso 1 1 calc R . .
H7B H 0.5194 0.7448 0.2079 0.041 Uiso 1 1 calc R . .
H7C H 0.5805 0.6655 0.1841 0.041 Uiso 1 1 calc R . .
C8 C 0.3611(4) 0.5544(2) 0.1112(2) 0.0265(10) Uani 1 1 d . . .
H8A H 0.2938 0.5241 0.0846 0.040 Uiso 1 1 calc R . .
H8B H 0.3435 0.5475 0.1504 0.040 Uiso 1 1 calc R . .
H8C H 0.4524 0.5348 0.1089 0.040 Uiso 1 1 calc R . .
C9 C 0.2692(5) 0.6252(3) -0.01366(19) 0.0297(10) Uani 1 1 d . . .
H9A H 0.2144 0.5791 -0.0059 0.045 Uiso 1 1 calc R . .
H9B H 0.3524 0.6062 -0.0260 0.045 Uiso 1 1 calc R . .
H9C H 0.2171 0.6580 -0.0440 0.045 Uiso 1 1 calc R . .
C10 C 0.0194(4) 0.8263(2) -0.00366(18) 0.0208(8) Uani 1 1 d . . .
C11 C 0.0772(4) 0.8894(2) 0.03255(18) 0.0205(8) Uani 1 1 d . . .
C12 C -0.0027(4) 0.9007(3) 0.07618(19) 0.0201(9) Uani 1 1 d . . .
C13 C -0.1111(4) 0.8449(2) 0.06683(18) 0.0210(8) Uani 1 1 d . . .
C14 C -0.0943(4) 0.7985(2) 0.01887(18) 0.0209(8) Uani 1 1 d . . .
H14A H -0.1508 0.7550 0.0039 0.025 Uiso 1 1 calc R . .
C15 C 0.0542(5) 0.8012(3) -0.06028(19) 0.0288(10) Uani 1 1 d . . .
H15A H 0.1512 0.8101 -0.0600 0.043 Uiso 1 1 calc R . .
H15B H 0.0009 0.8328 -0.0911 0.043 Uiso 1 1 calc R . .
H15C H 0.0332 0.7442 -0.0667 0.043 Uiso 1 1 calc R . .
C16 C 0.1857(4) 0.9474(3) 0.0216(2) 0.0289(10) Uani 1 1 d . . .
H16A H 0.2449 0.9213 -0.0018 0.043 Uiso 1 1 calc R . .
H16B H 0.2396 0.9641 0.0583 0.043 Uiso 1 1 calc R . .
H16C H 0.1430 0.9944 0.0012 0.043 Uiso 1 1 calc R . .
C17 C 0.0142(5) 0.9704(2) 0.1172(2) 0.0287(10) Uani 1 1 d . . .
H17A H -0.0505 0.9653 0.1438 0.043 Uiso 1 1 calc R . .
H17B H -0.0030 1.0205 0.0957 0.043 Uiso 1 1 calc R . .
H17C H 0.1069 0.9707 0.1390 0.043 Uiso 1 1 calc R . .
C18 C -0.2380(4) 0.8453(3) 0.0929(2) 0.0292(10) Uani 1 1 d . . .
H18A H -0.2803 0.7922 0.0887 0.044 Uiso 1 1 calc R . .
H18B H -0.3016 0.8852 0.0734 0.044 Uiso 1 1 calc R . .
H18C H -0.2148 0.8587 0.1338 0.044 Uiso 1 1 calc R . .
C19 C 0.0341(4) 0.6667(3) 0.19754(18) 0.0184(9) Uani 1 1 d . . .
C20 C 0.1744(4) 0.6803(3) 0.21209(18) 0.0195(9) Uani 1 1 d . . .
H20A H 0.2346 0.6359 0.2156 0.023 Uiso 1 1 calc R . .
C21 C 0.2280(4) 0.7580(3) 0.22159(16) 0.0217(8) Uani 1 1 d . . .
H21A H 0.3234 0.7650 0.2319 0.026 Uiso 1 1 calc R . .
C22 C 0.1436(5) 0.8242(3) 0.2161(2) 0.0251(10) Uani 1 1 d . . .
H22A H 0.1803 0.8767 0.2212 0.030 Uiso 1 1 calc R . .
C23 C 0.0035(5) 0.8123(3) 0.20283(19) 0.0237(10) Uani 1 1 d . . .
H23A H -0.0563 0.8568 0.2005 0.028 Uiso 1 1 calc R . .
C24 C -0.0483(4) 0.7360(2) 0.19317(17) 0.0202(9) Uani 1 1 d . . .
H24A H -0.1438 0.7298 0.1831 0.024 Uiso 1 1 calc R . .
C25 C -0.1066(4) 0.5899(2) 0.11342(17) 0.0182(8) Uani 1 1 d . . .
C26 C -0.0205(5) 0.5894(2) 0.07206(19) 0.0213(10) Uani 1 1 d . . .
H26A H 0.0746 0.5842 0.0846 0.026 Uiso 1 1 calc R . .
C27 C -0.0700(5) 0.5963(2) 0.0132(2) 0.0274(10) Uani 1 1 d . . .
H27A H -0.0090 0.5944 -0.0134 0.033 Uiso 1 1 calc R . .
C28 C -0.2076(5) 0.6060(3) -0.00615(19) 0.0270(10) Uani 1 1 d . . .
H28A H -0.2419 0.6100 -0.0461 0.032 Uiso 1 1 calc R . .
C29 C -0.2946(4) 0.6099(3) 0.0333(2) 0.0286(10) Uani 1 1 d . . .
H29A H -0.3891 0.6177 0.0205 0.034 Uiso 1 1 calc R . .
C30 C -0.2444(4) 0.6025(3) 0.09150(19) 0.0243(9) Uani 1 1 d . . .
H30A H -0.3063 0.6061 0.1177 0.029 Uiso 1 1 calc R . .
C31 C 0.0613(4) 0.5036(2) 0.19381(18) 0.0193(8) Uani 1 1 d . . .
C32 C 0.0563(4) 0.4378(3) 0.1568(2) 0.0257(9) Uani 1 1 d . . .
H32A H -0.0099 0.4373 0.1228 0.031 Uiso 1 1 calc R . .
C33 C 0.1453(5) 0.3729(3) 0.1681(2) 0.0340(11) Uani 1 1 d . . .
H33A H 0.1373 0.3288 0.1424 0.041 Uiso 1 1 calc R . .
C34 C 0.2446(5) 0.3724(3) 0.2165(2) 0.0347(12) Uani 1 1 d . . .
H34A H 0.3067 0.3290 0.2237 0.042 Uiso 1 1 calc R . .
C35 C 0.2525(4) 0.4361(3) 0.2546(2) 0.0299(10) Uani 1 1 d . . .
H35A H 0.3208 0.4368 0.2879 0.036 Uiso 1 1 calc R . .
C36 C 0.1602(4) 0.4991(3) 0.24385(18) 0.0228(9) Uani 1 1 d . . .
H36A H 0.1641 0.5407 0.2714 0.027 Uiso 1 1 calc R . .
C37 C -0.1599(4) 0.5682(2) 0.22211(18) 0.0205(8) Uani 1 1 d . . .
C38 C -0.1659(4) 0.6127(3) 0.27165(19) 0.0266(10) Uani 1 1 d . . .
H38A H -0.0990 0.6526 0.2829 0.032 Uiso 1 1 calc R . .
C39 C -0.2665(5) 0.6010(3) 0.3055(2) 0.0316(11) Uani 1 1 d . . .
H39A H -0.2664 0.6325 0.3389 0.038 Uiso 1 1 calc R . .
C40 C -0.3655(5) 0.5437(3) 0.2901(2) 0.0353(12) Uani 1 1 d . . .
H40A H -0.4348 0.5358 0.3124 0.042 Uiso 1 1 calc R . .
C41 C -0.3621(4) 0.4979(3) 0.2417(2) 0.0319(11) Uani 1 1 d . . .
H41A H -0.4296 0.4581 0.2309 0.038 Uiso 1 1 calc R . .
C42 C -0.2611(4) 0.5093(3) 0.2085(2) 0.0247(9) Uani 1 1 d . . .
H42A H -0.2607 0.4764 0.1758 0.030 Uiso 1 1 calc R . .
C43 C 0.4512(5) 0.7696(3) -0.1172(2) 0.0333(12) Uani 1 1 d . . .
C44 C 0.3471(5) 0.8249(3) -0.1330(2) 0.0382(12) Uani 1 1 d . . .
H44A H 0.2678 0.8095 -0.1589 0.046 Uiso 1 1 calc R . .
C45 C 0.3585(5) 0.9026(4) -0.1113(2) 0.0411(13) Uani 1 1 d . . .
H45A H 0.2871 0.9400 -0.1223 0.049 Uiso 1 1 calc R . .
C46 C 0.4744(6) 0.9252(3) -0.0736(2) 0.0428(13) Uani 1 1 d . . .
H46A H 0.4824 0.9778 -0.0581 0.051 Uiso 1 1 calc R . .
C47 C 0.5774(5) 0.8706(3) -0.0590(2) 0.0425(13) Uani 1 1 d . . .
H47A H 0.6579 0.8864 -0.0341 0.051 Uiso 1 1 calc R . .
C48 C 0.5660(5) 0.7938(3) -0.0798(2) 0.0396(12) Uani 1 1 d . . .
H48A H 0.6378 0.7568 -0.0685 0.048 Uiso 1 1 calc R . .
C49 C 0.4408(6) 0.6849(3) -0.1402(3) 0.0489(14) Uani 1 1 d . . .
H49A H 0.5235 0.6554 -0.1244 0.073 Uiso 1 1 calc R . .
H49B H 0.4301 0.6862 -0.1821 0.073 Uiso 1 1 calc R . .
H49C H 0.3620 0.6584 -0.1289 0.073 Uiso 1 1 calc R . .

loop_
_atom_site_aniso_label
_atom_site_aniso_U_11
_atom_site_aniso_U_22
_atom_site_aniso_U_33
_atom_site_aniso_U_23
_atom_site_aniso_U_13
_atom_site_aniso_U_12
U1 0.01415(6) 0.01277(6) 0.01824(7) -0.00006(8) 0.00335(4) 0.00046(8)
B1 0.014(2) 0.017(2) 0.023(2) 0.0021(18) 0.0039(17) 0.0002(17)
C1 0.0164(19) 0.0161(18) 0.033(3) -0.0019(17) 0.0075(17) -0.0015(15)
C2 0.0159(19) 0.017(2) 0.031(2) -0.0010(17) 0.0057(17) 0.0008(16)
C3 0.0151(19) 0.018(2) 0.030(2) -0.0052(17) 0.0051(17) 0.0008(15)
C4 0.0191(19) 0.021(2) 0.024(2) -0.0035(17) 0.0071(16) 0.0026(16)
C5 0.0181(17) 0.021(2) 0.030(2) 0.005(2) 0.0096(15) 0.0024(18)
C6 0.020(2) 0.022(2) 0.047(3) -0.003(2) 0.003(2) -0.0046(17)
C7 0.020(2) 0.029(2) 0.032(3) -0.0050(19) 0.0002(18) 0.0042(18)
C8 0.024(2) 0.020(2) 0.035(3) -0.0014(18) 0.0034(18) 0.0026(17)
C9 0.031(2) 0.032(3) 0.026(2) -0.0061(19) 0.0061(19) 0.005(2)
C10 0.021(2) 0.018(2) 0.022(2) 0.0019(16) 0.0005(16) 0.0044(16)
C11 0.0197(19) 0.0141(18) 0.027(2) 0.0027(16) 0.0016(16) 0.0007(16)
C12 0.020(2) 0.017(2) 0.022(2) -0.0006(17) -0.0001(17) 0.0024(17)
C13 0.0179(19) 0.020(2) 0.024(2) 0.0026(16) -0.0002(16) 0.0026(16)
C14 0.0187(19) 0.0148(19) 0.027(2) 0.0026(16) -0.0019(16) 0.0011(15)
C15 0.036(3) 0.025(2) 0.025(2) -0.0028(18) 0.0050(19) 0.0047(19)
C16 0.029(2) 0.021(2) 0.036(3) 0.0058(19) 0.0044(19) -0.0037(18)
C17 0.038(3) 0.015(2) 0.032(3) -0.0034(18) 0.004(2) 0.0052(18)
C18 0.022(2) 0.032(3) 0.034(3) 0.001(2) 0.0082(19) 0.0052(19)
C19 0.018(2) 0.022(2) 0.016(2) 0.0023(16) 0.0033(16) 0.0020(17)
C20 0.018(2) 0.022(2) 0.018(2) -0.0016(17) 0.0023(16) 0.0003(16)
C21 0.0192(16) 0.024(2) 0.0217(18) -0.0048(19) 0.0037(14) -0.0052(19)
C22 0.033(3) 0.018(2) 0.026(3) -0.0060(18) 0.007(2) -0.0041(19)
C23 0.028(2) 0.019(2) 0.025(2) -0.0035(18) 0.0053(18) 0.0040(19)
C24 0.0203(18) 0.018(3) 0.023(2) -0.0005(15) 0.0055(15) 0.0015(15)
C25 0.0185(19) 0.0134(18) 0.023(2) 0.0006(15) 0.0031(15) -0.0013(15)
C26 0.024(2) 0.013(2) 0.028(3) -0.0011(17) 0.0065(19) -0.0009(17)
C27 0.038(3) 0.018(2) 0.028(3) 0.0006(18) 0.010(2) -0.0032(19)
C28 0.039(3) 0.019(2) 0.021(2) -0.0004(17) -0.0004(19) -0.0049(19)
C29 0.024(2) 0.027(2) 0.032(3) 0.0004(19) -0.0041(18) -0.0035(18)
C30 0.020(2) 0.023(2) 0.029(2) 0.0000(18) 0.0036(17) -0.0005(17)
C31 0.0168(19) 0.0171(19) 0.025(2) 0.0030(16) 0.0080(16) -0.0014(15)
C32 0.026(2) 0.023(2) 0.029(2) 0.0031(18) 0.0051(18) 0.0026(17)
C33 0.043(3) 0.026(2) 0.037(3) 0.004(2) 0.017(2) 0.007(2)
C34 0.030(3) 0.034(3) 0.045(3) 0.017(2) 0.021(2) 0.014(2)
C35 0.020(2) 0.034(3) 0.036(3) 0.015(2) 0.0062(19) -0.0010(19)
C36 0.021(2) 0.022(2) 0.025(2) 0.0056(17) 0.0042(17) -0.0005(17)
C37 0.0163(19) 0.019(2) 0.027(2) 0.0070(17) 0.0063(16) 0.0057(16)
C38 0.023(2) 0.032(2) 0.025(2) 0.0057(19) 0.0060(18) 0.0034(19)
C39 0.029(2) 0.041(3) 0.027(3) 0.011(2) 0.0118(19) 0.012(2)
C40 0.028(2) 0.042(3) 0.041(3) 0.024(2) 0.021(2) 0.016(2)
C41 0.021(2) 0.028(2) 0.048(3) 0.019(2) 0.010(2) 0.0013(18)
C42 0.020(2) 0.021(2) 0.034(3) 0.0067(18) 0.0085(18) 0.0009(17)
C43 0.034(2) 0.043(3) 0.024(2) 0.0073(19) 0.0086(18) -0.002(2)
C44 0.029(3) 0.061(4) 0.025(3) -0.001(2) 0.003(2) -0.005(2)
C45 0.041(3) 0.052(3) 0.032(3) 0.014(2) 0.012(2) 0.009(3)
C46 0.052(3) 0.042(3) 0.036(3) 0.006(2) 0.013(3) -0.009(3)
C47 0.035(3) 0.050(3) 0.040(3) 0.013(3) -0.001(2) -0.015(2)
C48 0.033(3) 0.049(3) 0.035(3) 0.011(2) 0.002(2) -0.001(2)
C49 0.057(4) 0.048(3) 0.043(3) -0.004(3) 0.013(3) -0.004(3)

loop_
_geom_bond_atom_site_label_1
_geom_bond_atom_site_label_2
_geom_bond_distance
_geom_bond_site_symmetry_2
_geom_bond_publ_flag
U1 C5 2.690(4) . ?
U1 C14 2.743(4) . ?
U1 C1 2.747(4) . ?
U1 C10 2.790(4) . ?
U1 C13 2.807(4) . ?
U1 C11 2.811(4) . ?
U1 C4 2.811(4) . ?
U1 C12 2.817(4) . ?
U1 C2 2.932(4) . ?
U1 C3 2.935(4) . ?
U1 C19 2.957(4) . ?
U1 C20 2.868(4) . ?
U1 C21 2.902(4) . ?
U1 C22 2.993(4) . ?
U1 C23 3.066(4) . ?
U1 C24 3.016(4) . ?
U1 C26 3.050(4) . ?
U1 Cnt1 2.554 . ?
U1 Cnt2 2.521 . ?
U1 Cnt3 2.618 . ?
B1 C37 1.637(6) . ?
B1 C31 1.641(6) . ?
B1 C19 1.649(6) . ?
B1 C25 1.651(6) . ?
C1 C5 1.418(6) . ?
C1 C2 1.425(6) . ?
C1 C6 1.504(6) . ?
C2 C3 1.416(6) . ?
C2 C7 1.502(6) . ?
C3 C4 1.417(6) . ?
C3 C8 1.515(6) . ?
C4 C5 1.421(6) . ?
C4 C9 1.505(6) . ?
C10 C14 1.414(6) . ?
C10 C11 1.418(6) . ?
C10 C15 1.501(6) . ?
C11 C12 1.423(6) . ?
C11 C16 1.509(6) . ?
C12 C13 1.417(6) . ?
C12 C17 1.507(6) . ?
C13 C14 1.409(6) . ?
C13 C18 1.504(6) . ?
C19 C20 1.404(6) . ?
C19 C24 1.414(5) . ?
C20 C21 1.407(6) . ?
C21 C22 1.384(6) . ?
C22 C23 1.396(6) . ?
C23 C24 1.378(5) . ?
C25 C30 1.402(5) . ?
C25 C26 1.410(6) . ?
C26 C27 1.400(6) . ?
C27 C28 1.383(6) . ?
C28 C29 1.382(6) . ?
C29 C30 1.389(6) . ?
C31 C32 1.400(6) . ?
C31 C36 1.408(6) . ?
C32 C33 1.400(6) . ?
C33 C34 1.380(7) . ?
C34 C35 1.388(7) . ?
C35 C36 1.394(6) . ?
C37 C38 1.398(6) . ?
C37 C42 1.408(6) . ?
C38 C39 1.403(6) . ?
C39 C40 1.380(7) . ?
C40 C41 1.383(7) . ?
C41 C42 1.395(6) . ?
C43 C48 1.383(7) . ?
C43 C44 1.393(7) . ?
C43 C49 1.512(7) . ?
C44 C45 1.393(8) . ?
C45 C46 1.387(7) . ?
C46 C47 1.374(8) . ?
C47 C48 1.373(8) . ?
